data_7113489
loop_
_publ_author_name
'Gheorghe, Ruxandra'
'Andruh, Marius'
'Costes, Jean-Pierre'
'Donnadieu, Bruno'

_publ_section_title
;
 A rational synthetic route leading to 3d--3d'--4f heterospin systems:
 self-assembly processes involving heterobinuclear 3d--4f complexes and
 hexacyanometallates
;
_journal_coden_ASTM CHCOFS
_journal_issue 22
_journal_name_full
;
 Chemical Communications (Cambridge, United Kingdom)
;
_journal_page_first 2778
_journal_page_last 2779
_journal_paper_doi 10.1039/b310082k
_journal_year 2003
_chemical_formula_sum 'C25 H17 Co Cu Gd N8 O10.5'
_chemical_formula_weight 877.19
_space_group_IT_number 19
_symmetry_cell_setting orthorhombic
_symmetry_space_group_name_Hall 'P 2ac 2ab'
_symmetry_space_group_name_H-M 'P 21 21 21'
_atom_sites_solution_hydrogens geom
_atom_sites_solution_primary direct
_atom_sites_solution_secondary difmap
_audit_creation_method SHELXL-97
_cell_angle_alpha 90.00
_cell_angle_beta 90.00
_cell_angle_gamma 90.00
_cell_formula_units_Z 4
_cell_length_a 12.945(3)
_cell_length_b 15.010(3)
_cell_length_c 16.955(3)
_cell_measurement_temperature 180(2)
_cell_volume 3294.4(12)
_computing_cell_refinement 'Crysalis Red, Vers 1.170 14 release 25 11 2002'
_computing_data_collection 'Crysalis Red, Vers 1.170 14 release 25 11 2002'
_computing_data_reduction 'Crysalis Red, Vers 1.170 14 release 25 11 2002'
_computing_molecular_graphics 'ORTEP3 for Windows (Farrugia, 1997)'
_computing_publication_material 'SHELXL-97 (Sheldrick, 1997)'
_computing_structure_refinement 'SHELXL-97 (Sheldrick, 1997)'
_computing_structure_solution 'SIR92 (Giacovazzo et al, 1992)'
_diffrn_measured_fraction_theta_full 0.995
_diffrn_measured_fraction_theta_max 0.995
_diffrn_measurement_device 'KappaCCD Xcalibur'
_diffrn_measurement_method 'omega, phi scan'
_diffrn_radiation_monochromator graphite
_diffrn_radiation_source 'fine-focus sealed tube'
_diffrn_radiation_type MoK\a
_diffrn_radiation_wavelength 0.71073
_diffrn_reflns_av_R_equivalents 0.1117
_diffrn_reflns_av_sigmaI/netI 0.0755
_diffrn_reflns_limit_h_max 16
_diffrn_reflns_limit_h_min -16
_diffrn_reflns_limit_k_max 18
_diffrn_reflns_limit_k_min -17
_diffrn_reflns_limit_l_max 21
_diffrn_reflns_limit_l_min -21
_diffrn_reflns_number 25146
_diffrn_reflns_theta_full 26.37
_diffrn_reflns_theta_max 26.37
_diffrn_reflns_theta_min 3.14
_diffrn_standards_decay_% 0.1
_diffrn_standards_interval_time 27
_exptl_absorpt_coefficient_mu 3.192
_exptl_absorpt_correction_T_max 0.666
_exptl_absorpt_correction_T_min 0.197
_exptl_absorpt_correction_type refdelf
_exptl_crystal_colour green
_exptl_crystal_density_diffrn 1.769
_exptl_crystal_density_method 'not measured'
_exptl_crystal_description plate
_exptl_crystal_F_000 1708
_exptl_crystal_size_max 0.32
_exptl_crystal_size_mid 0.15
_exptl_crystal_size_min 0.07
_refine_diff_density_max 2.366
_refine_diff_density_min -1.002
_refine_diff_density_rms 0.184
_refine_ls_abs_structure_details 'Flack H D (1983), Acta Cryst. A39, 876-881'
_refine_ls_abs_structure_Flack -0.024(18)
_refine_ls_extinction_method none
_refine_ls_goodness_of_fit_ref 1.056
_refine_ls_hydrogen_treatment mixed
_refine_ls_matrix_type full
_refine_ls_number_parameters 425
_refine_ls_number_reflns 6719
_refine_ls_number_restraints 0
_refine_ls_restrained_S_all 1.056
_refine_ls_R_factor_all 0.0611
_refine_ls_R_factor_gt 0.0535
_refine_ls_shift/su_max 0.002
_refine_ls_shift/su_mean 0.000
_refine_ls_structure_factor_coef Fsqd
_refine_ls_weighting_details 'calc w=1/[\s^2^(Fo^2^)+(0.0808P)^2^+0.0000P] where P=(Fo^2^+2Fc^2^)/3'
_refine_ls_weighting_scheme calc
_refine_ls_wR_factor_gt 0.1309
_refine_ls_wR_factor_ref 0.1385
_reflns_number_gt 5717
_reflns_number_total 6719
_reflns_threshold_expression >2sigma(I)
_cod_duplicate_entry 7104902
_cod_data_source_file b310082k.txt
_cod_data_source_block (2)
_cod_original_cell_volume 3294.3(11)
_cod_original_sg_symbol_H-M ' P 21 21 21'
_cod_original_formula_sum 'C25 H17 Co Cu Gd N8 O10.50'
_cod_database_code 7113489

loop_
_symmetry_equiv_pos_as_xyz
'x, y, z'
'-x+1/2, -y, z+1/2'
'-x, y+1/2, -z+1/2'
'x+1/2, -y+1/2, -z'

loop_
_atom_site_label
_atom_site_type_symbol
_atom_site_fract_x
_atom_site_fract_y
_atom_site_fract_z
_atom_site_U_iso_or_equiv
_atom_site_adp_type
_atom_site_occupancy
_atom_site_symmetry_multiplicity
_atom_site_calc_flag
_atom_site_refinement_flags
Gd1 Gd 0.91311(3) 0.59808(3) 0.91271(2) 0.02196(12) Uani 1 1 d .
Cu1 Cu 0.70484(6) 0.44838(7) 0.90901(7) 0.0238(2) Uani 1 1 d .
Co1 Co 1.33530(7) 0.60032(7) 0.90845(6) 0.0200(2) Uani 1 1 d .
N1 N 0.6262(5) 0.3909(5) 0.9941(4) 0.0255(15) Uani 1 1 d .
N2 N 0.6329(5) 0.3863(5) 0.8219(4) 0.0219(15) Uani 1 1 d .
N3 N 1.1027(5) 0.6284(5) 0.9173(5) 0.0299(15) Uani 1 1 d .
N4 N 1.2834(6) 0.4255(6) 0.8252(5) 0.039(2) Uani 1 1 d .
N5 N 1.3439(7) 0.6725(6) 0.7413(5) 0.042(2) Uani 1 1 d .
N6 N 1.5679(5) 0.5669(5) 0.9007(4) 0.0285(16) Uani 1 1 d .
N7 N 1.3883(6) 0.7727(5) 0.9927(5) 0.0349(18) Uani 1 1 d .
N8 N 1.3152(6) 0.5170(5) 1.0698(5) 0.0356(19) Uani 1 1 d .
O1 O 0.7970(4) 0.5077(4) 0.9864(3) 0.0236(13) Uani 1 1 d .
O2 O 0.8044(4) 0.5031(4) 0.8367(3) 0.0247(13) Uani 1 1 d .
O3 O 0.9691(4) 0.5604(4) 1.0536(4) 0.0280(13) Uani 1 1 d .
O4 O 0.9730(4) 0.5663(4) 0.7714(4) 0.0284(13) Uani 1 1 d .
O5 O 0.9900(4) 0.4513(4) 0.9131(4) 0.0324(13) Uani 1 1 d .
C1 C 0.5200(7) 0.3580(7) 0.9811(5) 0.031(2) Uani 1 1 d .
H1A H 0.4724 0.4093 0.9766 0.037 Uiso 1 1 calc R
H1B H 0.4982 0.3220 1.0272 0.037 Uiso 1 1 calc R
C2 C 0.5125(6) 0.3019(6) 0.9074(6) 0.0304(18) Uani 1 1 d .
H2A H 0.5652 0.2543 0.9101 0.036 Uiso 1 1 calc R
H2B H 0.4438 0.2729 0.9063 0.036 Uiso 1 1 calc R
C3 C 0.5271(7) 0.3529(7) 0.8319(6) 0.033(2) Uani 1 1 d .
H3A H 0.5097 0.3136 0.7869 0.039 Uiso 1 1 calc R
H3B H 0.4786 0.4038 0.8311 0.039 Uiso 1 1 calc R
C4 C 0.6730(6) 0.3751(6) 0.7544(5) 0.0257(19) Uani 1 1 d .
H4 H 0.6322 0.3430 0.7175 0.031 Uiso 1 1 calc R
C5 C 0.7729(6) 0.4047(6) 0.7260(5) 0.0247(16) Uani 1 1 d .
C6 C 0.8067(7) 0.3721(7) 0.6513(5) 0.033(2) Uani 1 1 d .
H6 H 0.7663 0.3292 0.6239 0.039 Uiso 1 1 calc R
C7 C 0.8970(7) 0.4022(7) 0.6189(5) 0.035(2) Uani 1 1 d .
H7 H 0.9199 0.3787 0.5699 0.042 Uiso 1 1 calc R
C8 C 0.9561(7) 0.4675(7) 0.6574(5) 0.030(2) Uani 1 1 d .
H8 H 1.0178 0.4893 0.6340 0.036 Uiso 1 1 calc R
C9 C 0.9232(6) 0.5003(6) 0.7304(5) 0.0243(17) Uani 1 1 d .
C10 C 0.8319(6) 0.4685(5) 0.7663(5) 0.0218(16) Uani 1 1 d .
C11 C 0.8249(6) 0.4679(6) 1.0547(5) 0.0249(17) Uani 1 1 d .
C12 C 0.9165(6) 0.4925(5) 1.0914(5) 0.0265(16) Uani 1 1 d .
C13 C 0.9512(7) 0.4514(7) 1.1602(5) 0.032(2) Uani 1 1 d .
H13 H 1.0162 0.4670 1.1822 0.038 Uiso 1 1 calc R
C14 C 0.8911(8) 0.3888(8) 1.1954(5) 0.043(3) Uani 1 1 d .
H14 H 0.9135 0.3613 1.2428 0.052 Uiso 1 1 calc R
C15 C 0.7976(8) 0.3650(7) 1.1625(6) 0.034(2) Uani 1 1 d .
H15 H 0.7552 0.3224 1.1883 0.041 Uiso 1 1 calc R
C16 C 0.7647(5) 0.4025(6) 1.0921(5) 0.0257(16) Uani 1 1 d .
C17 C 0.6642(7) 0.3737(6) 1.0624(6) 0.031(2) Uani 1 1 d .
H17 H 0.6230 0.3388 1.0970 0.037 Uiso 1 1 calc R
C18 C 1.0541(6) 0.6000(7) 1.0951(6) 0.037(2) Uani 1 1 d .
H18A H 1.0345 0.6100 1.1503 0.055 Uiso 1 1 calc R
H18B H 1.0719 0.6571 1.0705 0.055 Uiso 1 1 calc R
H18C H 1.1139 0.5601 1.0930 0.055 Uiso 1 1 calc R
C19 C 1.0674(6) 0.5988(8) 0.7330(5) 0.035(2) Uani 1 1 d .
C20 C 1.1903(5) 0.6218(5) 0.9140(6) 0.0229(15) Uani 1 1 d .
C21 C 1.3039(6) 0.4904(6) 0.8572(6) 0.0284(19) Uani 1 1 d .
C22 C 1.3395(7) 0.6491(7) 0.8057(6) 0.034(2) Uani 1 1 d .
C23 C 1.4821(5) 0.5823(5) 0.9047(4) 0.0181(15) Uani 1 1 d .
C24 C 1.3659(6) 0.7094(6) 0.9579(5) 0.0276(18) Uani 1 1 d .
C25 C 1.3249(6) 0.5478(6) 1.0092(5) 0.0236(17) Uani 1 1 d .
O1W O 0.7502(5) 0.6713(5) 0.8806(4) 0.0399(17) Uani 1 1 d .
O3W O 0.9470(5) 0.7377(4) 0.8381(4) 0.0337(15) Uani 1 1 d .
O4W O 0.2755(5) 0.6588(5) 1.1819(4) 0.0397(16) Uani 1 1 d .
O5W O 0.2551(5) 0.6611(5) 1.5936(5) 0.0450(16) Uani 1 1 d .
O6W O 0.1515(5) 0.3406(5) 1.9451(5) 0.0503(19) Uani 1 1 d .
O7W O 0.8529(8) 0.3132(7) 1.9159(14) 0.065(6) Uani 0.50 1 d P

loop_
_atom_site_aniso_label
_atom_site_aniso_U_11
_atom_site_aniso_U_22
_atom_site_aniso_U_33
_atom_site_aniso_U_23
_atom_site_aniso_U_13
_atom_site_aniso_U_12
Gd1 0.01684(17) 0.0253(2) 0.02372(19) -0.00222(19) -0.00013(15) 0.00000(14)
Cu1 0.0216(4) 0.0293(5) 0.0206(5) -0.0015(5) 0.0005(4) -0.0039(4)
Co1 0.0155(4) 0.0225(5) 0.0222(5) -0.0032(6) -0.0006(4) -0.0005(4)
N1 0.023(3) 0.019(4) 0.034(4) 0.000(3) 0.003(3) 0.001(3)
N2 0.021(3) 0.022(4) 0.023(3) -0.003(3) -0.004(3) -0.001(3)
N3 0.024(3) 0.031(4) 0.035(4) -0.007(3) 0.000(3) -0.011(3)
N4 0.036(4) 0.034(5) 0.046(5) -0.009(4) -0.002(4) 0.001(3)
N5 0.057(5) 0.039(5) 0.030(4) 0.002(4) -0.001(4) -0.009(4)
N6 0.024(3) 0.035(4) 0.027(4) -0.007(3) 0.006(3) 0.004(3)
N7 0.032(4) 0.034(5) 0.038(4) -0.006(4) -0.003(3) 0.003(3)
N8 0.035(4) 0.033(4) 0.039(5) 0.002(4) -0.005(3) 0.002(3)
O1 0.022(3) 0.026(3) 0.023(3) 0.000(2) 0.001(2) 0.000(2)
O2 0.020(3) 0.043(4) 0.011(3) 0.001(2) 0.000(2) -0.003(2)
O3 0.026(3) 0.031(3) 0.027(3) -0.002(3) -0.009(2) -0.001(3)
O4 0.027(3) 0.030(3) 0.029(3) -0.003(3) 0.003(2) -0.009(2)
O5 0.027(3) 0.029(3) 0.041(3) -0.001(3) -0.002(3) -0.001(2)
C1 0.028(4) 0.032(5) 0.033(5) -0.003(4) 0.001(4) -0.007(4)
C2 0.022(3) 0.032(5) 0.038(5) -0.013(5) -0.002(4) -0.005(3)
C3 0.029(5) 0.031(5) 0.038(5) -0.006(4) -0.003(4) -0.005(4)
C4 0.018(4) 0.033(5) 0.026(4) 0.000(4) -0.004(3) 0.000(3)
C5 0.029(4) 0.019(4) 0.026(4) -0.004(4) -0.001(3) 0.000(4)
C6 0.030(4) 0.050(6) 0.018(4) -0.009(4) -0.003(3) 0.005(4)
C7 0.045(5) 0.043(5) 0.016(4) 0.004(4) 0.006(3) 0.014(5)
C8 0.026(4) 0.037(5) 0.027(5) 0.003(4) 0.005(3) 0.007(4)
C9 0.023(4) 0.030(5) 0.020(4) 0.001(3) 0.003(3) 0.003(3)
C10 0.025(4) 0.021(4) 0.019(4) 0.000(3) -0.005(3) -0.003(3)
C11 0.027(4) 0.029(5) 0.019(4) -0.005(3) 0.001(3) 0.003(4)
C12 0.026(3) 0.026(4) 0.028(4) -0.010(4) 0.003(4) 0.001(3)
C13 0.025(4) 0.047(6) 0.023(4) -0.004(4) -0.007(3) 0.011(4)
C14 0.050(6) 0.057(7) 0.022(4) 0.013(4) -0.010(4) 0.015(5)
C15 0.043(5) 0.032(5) 0.027(5) 0.003(4) 0.003(4) 0.001(4)
C16 0.027(4) 0.023(4) 0.028(4) -0.002(5) 0.004(3) 0.009(3)
C17 0.044(5) 0.016(4) 0.033(5) -0.002(3) 0.002(4) 0.006(4)
C18 0.027(4) 0.050(6) 0.033(5) -0.013(6) 0.002(4) -0.004(4)
C19 0.027(4) 0.047(6) 0.031(4) 0.001(5) 0.014(3) -0.011(4)
C20 0.019(3) 0.023(4) 0.027(4) -0.002(4) 0.000(3) 0.001(3)
C21 0.029(4) 0.025(5) 0.030(5) -0.006(4) 0.006(3) 0.002(3)
C22 0.025(4) 0.039(6) 0.038(6) -0.001(4) -0.004(4) 0.003(4)
C23 0.018(3) 0.024(4) 0.012(3) 0.007(3) 0.005(3) 0.009(3)
C24 0.023(4) 0.034(5) 0.026(4) -0.001(4) 0.006(3) 0.003(4)
C25 0.018(4) 0.023(5) 0.029(5) -0.009(4) 0.003(3) -0.002(3)
O1W 0.026(3) 0.033(4) 0.061(4) -0.001(3) -0.015(3) -0.005(3)
O3W 0.029(3) 0.034(4) 0.039(4) 0.001(3) 0.004(3) -0.001(3)
O4W 0.038(4) 0.034(4) 0.047(4) 0.004(3) 0.003(3) -0.008(3)
O5W 0.049(4) 0.043(4) 0.043(4) 0.003(4) -0.006(4) 0.000(3)
O6W 0.042(4) 0.043(5) 0.065(5) 0.007(4) -0.008(3) 0.005(3)
O7W 0.010(5) 0.002(5) 0.184(18) 0.013(9) -0.023(9) -0.004(4)

loop_
_atom_type_symbol
_atom_type_description
_atom_type_scat_dispersion_real
_atom_type_scat_dispersion_imag
_atom_type_scat_source
C C 0.0033 0.0016 'International Tables Vol C Tables 4.2.6.8 and 6.1.1.4'
H H 0.0000 0.0000 'International Tables Vol C Tables 4.2.6.8 and 6.1.1.4'
N N 0.0061 0.0033 'International Tables Vol C Tables 4.2.6.8 and 6.1.1.4'
O O 0.0106 0.0060 'International Tables Vol C Tables 4.2.6.8 and 6.1.1.4'
Cu Cu 0.3201 1.2651 'International Tables Vol C Tables 4.2.6.8 and 6.1.1.4'
Gd Gd -0.1653 3.9035 'International Tables Vol C Tables 4.2.6.8 and 6.1.1.4'
Co Co 0.3494 0.9721 'International Tables Vol C Tables 4.2.6.8 and 6.1.1.4'

loop_
_geom_angle_atom_site_label_1
_geom_angle_atom_site_label_2
_geom_angle_atom_site_label_3
_geom_angle
_geom_angle_site_symmetry_1
_geom_angle_site_symmetry_3
O1 Gd1 O2 64.49(17) . .
O1 Gd1 O5 74.9(2) . .
O2 Gd1 O5 72.5(2) . .
O1 Gd1 O1W 80.1(2) . .
O2 Gd1 O1W 68.8(2) . .
O5 Gd1 O1W 140.1(2) . .
O1 Gd1 O3W 149.21(19) . .
O2 Gd1 O3W 109.5(2) . .
O5 Gd1 O3W 134.2(2) . .
O1W Gd1 O3W 70.1(2) . .
O1 Gd1 N3 135.1(2) . .
O2 Gd1 N3 135.0(2) . .
O5 Gd1 N3 76.2(2) . .
O1W Gd1 N3 140.8(2) . .
O3W Gd1 N3 71.9(2) . .
O1 Gd1 N7 91.4(2) . 4_467
O2 Gd1 N7 136.4(2) . 4_467
O5 Gd1 N7 138.3(2) . 4_467
O1W Gd1 N7 71.8(2) . 4_467
O3W Gd1 N7 72.5(2) . 4_467
N3 Gd1 N7 88.0(2) . 4_467
O1 Gd1 O3 64.09(19) . .
O2 Gd1 O3 122.7(2) . .
O5 Gd1 O3 71.3(2) . .
O1W Gd1 O3 123.5(2) . .
O3W Gd1 O3 127.7(2) . .
N3 Gd1 O3 74.5(2) . .
N7 Gd1 O3 67.4(2) 4_467 .
O1 Gd1 O4 125.15(19) . .
O2 Gd1 O4 63.99(18) . .
O5 Gd1 O4 73.0(2) . .
O1W Gd1 O4 97.9(2) . .
O3W Gd1 O4 68.2(2) . .
N3 Gd1 O4 76.5(2) . .
N7 Gd1 O4 140.5(2) 4_467 .
O3 Gd1 O4 138.20(17) . .
O1 Gd1 Cu1 32.76(14) . .
O2 Gd1 Cu1 32.15(14) . .
O5 Gd1 Cu1 74.52(13) . .
O1W Gd1 Cu1 67.69(16) . .
O3W Gd1 Cu1 131.74(14) . .
N3 Gd1 Cu1 150.68(17) . .
N7 Gd1 Cu1 113.78(17) 4_467 .
O3 Gd1 Cu1 95.32(14) . .
O4 Gd1 Cu1 95.53(13) . .
O2 Cu1 N1 169.8(3) . .
O2 Cu1 N2 92.3(3) . .
N1 Cu1 N2 95.6(3) . .
O2 Cu1 O1 80.2(2) . .
N1 Cu1 O1 91.4(3) . .
N2 Cu1 O1 171.0(3) . .
O2 Cu1 Gd1 40.31(17) . .
N1 Cu1 Gd1 131.8(2) . .
N2 Cu1 Gd1 132.6(2) . .
O1 Cu1 Gd1 40.45(17) . .
C24 Co1 C25 88.6(4) . .
C24 Co1 C22 93.9(4) . .
C25 Co1 C22 176.9(4) . .
C24 Co1 C20 92.2(3) . .
C25 Co1 C20 87.5(4) . .
C22 Co1 C20 90.5(4) . .
C24 Co1 C21 179.3(4) . .
C25 Co1 C21 92.0(4) . .
C22 Co1 C21 85.5(4) . .
C20 Co1 C21 87.7(3) . .
C24 Co1 C23 85.9(3) . .
C25 Co1 C23 92.4(3) . .
C22 Co1 C23 89.8(3) . .
C20 Co1 C23 178.1(4) . .
C21 Co1 C23 94.2(3) . .
C17 N1 C1 115.1(8) . .
C17 N1 Cu1 123.5(6) . .
C1 N1 Cu1 121.3(6) . .
C4 N2 C3 116.2(7) . .
C4 N2 Cu1 122.9(6) . .
C3 N2 Cu1 121.0(6) . .
C20 N3 Gd1 163.9(6) . .
C24 N7 Gd1 169.5(7) . 4_567
C11 O1 Cu1 121.9(5) . .
C11 O1 Gd1 122.2(5) . .
Cu1 O1 Gd1 106.8(3) . .
C10 O2 Cu1 124.4(5) . .
C10 O2 Gd1 123.6(5) . .
Cu1 O2 Gd1 107.5(2) . .
C12 O3 C18 117.1(7) . .
C12 O3 Gd1 117.1(5) . .
C18 O3 Gd1 125.7(6) . .
C9 O4 C19 114.0(7) . .
C9 O4 Gd1 117.8(5) . .
C19 O4 Gd1 127.2(5) . .
N1 C1 C2 111.7(7) . .
N1 C1 H1A 109.3 . .
C2 C1 H1A 109.3 . .
N1 C1 H1B 109.3 . .
C2 C1 H1B 109.3 . .
H1A C1 H1B 107.9 . .
C3 C2 C1 114.4(7) . .
C3 C2 H2A 108.7 . .
C1 C2 H2A 108.7 . .
C3 C2 H2B 108.7 . .
C1 C2 H2B 108.7 . .
H2A C2 H2B 107.6 . .
N2 C3 C2 112.9(7) . .
N2 C3 H3A 109.0 . .
C2 C3 H3A 109.0 . .
N2 C3 H3B 109.0 . .
C2 C3 H3B 109.0 . .
H3A C3 H3B 107.8 . .
N2 C4 C5 128.7(8) . .
N2 C4 H4 115.7 . .
C5 C4 H4 115.7 . .
C10 C5 C6 120.0(8) . .
C10 C5 C4 122.2(8) . .
C6 C5 C4 117.6(8) . .
C7 C6 C5 120.3(9) . .
C7 C6 H6 119.8 . .
C5 C6 H6 119.8 . .
C6 C7 C8 120.6(8) . .
C6 C7 H7 119.7 . .
C8 C7 H7 119.7 . .
C9 C8 C7 119.4(8) . .
C9 C8 H8 120.3 . .
C7 C8 H8 120.3 . .
O4 C9 C8 124.1(8) . .
O4 C9 C10 114.8(7) . .
C8 C9 C10 121.2(8) . .
O2 C10 C5 123.4(7) . .
O2 C10 C9 118.1(7) . .
C5 C10 C9 118.5(8) . .
O1 C11 C12 119.6(8) . .
O1 C11 C16 123.2(8) . .
C12 C11 C16 117.2(8) . .
O3 C12 C11 114.1(8) . .
O3 C12 C13 123.7(8) . .
C11 C12 C13 122.2(8) . .
C14 C13 C12 119.3(8) . .
C14 C13 H13 120.4 . .
C12 C13 H13 120.4 . .
C13 C14 C15 120.3(9) . .
C13 C14 H14 119.9 . .
C15 C14 H14 119.9 . .
C14 C15 C16 120.8(9) . .
C14 C15 H15 119.6 . .
C16 C15 H15 119.6 . .
C15 C16 C11 120.1(8) . .
C15 C16 C17 116.7(8) . .
C11 C16 C17 123.1(8) . .
N1 C17 C16 126.3(9) . .
N1 C17 H17 116.8 . .
C16 C17 H17 116.8 . .
O3 C18 H18A 109.5 . .
O3 C18 H18B 109.5 . .
H18A C18 H18B 109.5 . .
O3 C18 H18C 109.5 . .
H18A C18 H18C 109.5 . .
H18B C18 H18C 109.5 . .
N3 C20 Co1 175.2(7) . .
N4 C21 Co1 178.3(9) . .
N5 C22 Co1 174.9(9) . .
N6 C23 Co1 176.0(8) . .
N7 C24 Co1 174.8(8) . .
N8 C25 Co1 177.7(7) . .

loop_
_geom_bond_atom_site_label_1
_geom_bond_atom_site_label_2
_geom_bond_distance
_geom_bond_site_symmetry_2
Gd1 O1 2.379(6) .
Gd1 O2 2.381(6) .
Gd1 O5 2.418(6) .
Gd1 O1W 2.439(6) .
Gd1 O3W 2.488(7) .
Gd1 N3 2.498(6) .
Gd1 N7 2.537(8) 4_467
Gd1 O3 2.559(6) .
Gd1 O4 2.563(6) .
Gd1 Cu1 3.5102(11) .
Cu1 O2 1.959(6) .
Cu1 N1 1.966(7) .
Cu1 N2 1.979(7) .
Cu1 O1 1.984(6) .
Co1 C24 1.882(9) .
Co1 C25 1.885(9) .
Co1 C22 1.891(10) .
Co1 C20 1.907(7) .
Co1 C21 1.909(9) .
Co1 C23 1.921(7) .
N1 C17 1.285(11) .
N1 C1 1.477(11) .
N2 C4 1.268(11) .
N2 C3 1.469(11) .
N3 C20 1.139(10) .
N4 C21 1.146(12) .
N5 C22 1.148(12) .
N6 C23 1.136(9) .
N7 C24 1.155(11) .
N7 Gd1 2.537(8) 4_567
N8 C25 1.134(12) .
O1 C11 1.353(10) .
O2 C10 1.350(10) .
O3 C12 1.384(11) .
O3 C18 1.436(10) .
O4 C9 1.371(10) .
O4 C19 1.468(9) .
C1 C2 1.509(12) .
C1 H1A 0.9900 .
C1 H1B 0.9900 .
C2 C3 1.503(14) .
C2 H2A 0.9900 .
C2 H2B 0.9900 .
C3 H3A 0.9900 .
C3 H3B 0.9900 .
C4 C5 1.450(11) .
C4 H4 0.9500 .
C5 C10 1.402(11) .
C5 C6 1.427(12) .
C6 C7 1.369(13) .
C6 H6 0.9500 .
C7 C8 1.404(14) .
C7 H7 0.9500 .
C8 C9 1.398(12) .
C8 H8 0.9500 .
C9 C10 1.412(11) .
C11 C12 1.389(12) .
C11 C16 1.404(12) .
C12 C13 1.394(13) .
C13 C14 1.358(15) .
C13 H13 0.9500 .
C14 C15 1.380(14) .
C14 H14 0.9500 .
C15 C16 1.386(13) .
C15 H15 0.9500 .
C16 C17 1.460(12) .
C17 H17 0.9500 .
C18 H18A 0.9800 .
C18 H18B 0.9800 .
C18 H18C 0.9800 .
